data_9017576
loop_
_publ_author_name
'Lussier, A. J.'
'Hawthorne, F. C.'

_publ_section_title
;
 Short-range constraints on chemical and structural variations in bavenite
 Sample: 41BAV
;
_journal_name_full 'Mineralogical Magazine'
_journal_page_first 213
_journal_page_last 239
_journal_volume 75
_journal_year 2011
_chemical_compound_source 'Ekaterinburg (near), Ural, Russia'
_chemical_formula_sum 'Al1.5 Be2.503 Ca3.989 H2 Na0.015 O28 Si8.997'
_chemical_name_mineral Bavenite
_space_group_IT_number 63
_space_group_name_Hall '-C 2c 2'
_space_group_name_H-M_alt 'C m c m'
_symmetry_space_group_name_H-M 'C m c m'
_cell_angle_alpha 90
_cell_angle_beta 90
_cell_angle_gamma 90
_cell_length_a 23.1961
_cell_length_b 4.9937
_cell_length_c 19.4296
_cell_formula_units_Z 4
_cell_volume 2250.615
_database_code_amcsd 0019897
_exptl_crystal_density_diffrn 2.733
_cod_data_source_file inputs/fixed/downloads/18/18402.cif
_cod_data_source_block 18402
_cod_original_formula_sum 'Na.015 Ca3.989 Si8.997 Be2.503 Al1.5 O28 H2'
_cod_database_code 9017576

loop_
_space_group_symop_operation_xyz
x,y,z
1/2+x,1/2+y,z
x,-y,1/2+z
1/2+x,1/2-y,1/2+z
-x,y,1/2-z
1/2-x,1/2+y,1/2-z
-x,y,z
1/2-x,1/2+y,z
x,-y,-z
1/2+x,1/2-y,-z
x,y,1/2-z
1/2+x,1/2+y,1/2-z
-x,-y,1/2+z
1/2-x,1/2-y,1/2+z
-x,-y,-z
1/2-x,1/2-y,-z

loop_
_atom_site_aniso_label
_atom_site_aniso_U_11
_atom_site_aniso_U_22
_atom_site_aniso_U_33
_atom_site_aniso_U_12
_atom_site_aniso_U_13
_atom_site_aniso_U_23
Na 0.01170 0.01270 0.00810 -0.00050 -0.00050 0.00170
Ca 0.01170 0.01270 0.00810 -0.00050 -0.00050 0.00170
SiT1 0.00610 0.00670 0.00860 0.00000 0.00000 0.00000
BeT2 0.00700 0.00600 0.00500 0.00400 0.00000 0.00000
SiT3 0.00600 0.00610 0.00800 0.00000 0.00000 0.00030
BeT3 0.00600 0.00610 0.00800 0.00000 0.00000 0.00030
SiT4 0.00960 0.01020 0.00800 0.00000 0.00000 0.00010
AlT4 0.00960 0.01020 0.00800 0.00000 0.00000 0.00010
SiT5 0.00840 0.00820 0.00720 0.00000 0.00000 -0.00070
SiT6 0.00620 0.00820 0.00640 -0.00070 0.00020 0.00030
O1 0.01200 0.01100 0.00800 0.00000 0.00000 -0.00004
O2 0.01300 0.00800 0.01500 0.00000 0.00000 0.00250
O3 0.01530 0.01390 0.01190 0.00550 0.00560 0.00040
O4 0.01420 0.01170 0.01150 0.00370 0.00180 -0.00280
O5 0.01110 0.01710 0.00620 0.00400 -0.00080 0.00020
O6 0.01070 0.00880 0.01040 0.00160 0.00080 0.00110
O7 0.00830 0.00980 0.01200 0.00210 0.00460 0.00330
O8 0.00600 0.01100 0.01400 0.00200 0.00000 0.00000
O9 0.00400 0.01000 0.00800 0.00070 0.00000 0.00000

loop_
_atom_site_label
_atom_site_fract_x
_atom_site_fract_y
_atom_site_fract_z
_atom_site_occupancy
_atom_site_U_iso_or_equiv
Na 0.08367 0.24620 0.15286 0.00375 0.01080
Ca 0.08367 0.24620 0.15286 0.99725 0.01080
SiT1 0.00000 0.77730 0.25000 1.00000 0.00710
BeT2 0.12500 0.81510 0.25000 1.00000 0.00610
SiT3 0.00000 0.72110 0.10440 0.74850 0.00660
BeT3 0.00000 0.72110 0.10440 0.25150 0.00660
SiT4 0.09468 0.50000 0.00000 0.25000 0.00660
AlT4 0.09468 0.50000 0.00000 0.75000 0.00660
SiT5 0.17044 0.00000 0.00000 1.00000 0.00790
SiT6 0.21420 0.85620 0.14357 1.00000 0.00690
O1 0.00000 0.57500 0.18240 1.00000 0.01000
O2 0.00000 0.03560 0.11200 1.00000 0.01170
O3 0.05735 0.59820 0.07057 1.00000 0.01360
O4 0.13109 0.23390 0.03546 1.00000 0.01240
O5 0.20812 0.86540 0.06044 1.00000 0.01140
O6 0.23336 0.55580 0.16547 1.00000 0.00990
O7 0.15447 0.93100 0.18009 1.00000 0.01000
O8 0.12090 0.48980 0.25000 1.00000 0.01010
O9 0.05870 0.95250 0.25000 1.00000 0.00720
H8 0.16030 0.42000 0.25000 1.00000 0.01500

loop_
_cod_related_entry_id
_cod_related_entry_database
_cod_related_entry_code
1 AMCSD 0019897
